data_4081550
loop_
_publ_author_name
'Volbeda, Jeroen'
'Daniliuc, Constantin G.'
'Jones, Peter G.'
'Tamm, Matthias'

_publ_section_title
;
 Half-Open Ferrocenes and Ruthenocenes Containing an Edge-Bridged Open
 Indenyl Ligand
;
_journal_issue 20
_journal_name_full Organometallics
_journal_page_first 5918
_journal_paper_doi 10.1021/om400485a
_journal_volume 32
_journal_year 2013
_chemical_formula_sum 'C23 H28 O Ru'
_chemical_formula_weight 421.52
_chemical_name_systematic
; 
 ? 
;
_space_group_IT_number 14
_symmetry_cell_setting monoclinic
_symmetry_space_group_name_Hall '-P 2yn'
_symmetry_space_group_name_H-M 'P 1 21/n 1'
_atom_sites_solution_hydrogens geom
_atom_sites_solution_primary direct
_atom_sites_solution_secondary difmap
_audit_creation_method SHELXL-97
_cell_angle_alpha 90.00
_cell_angle_beta 98.800(2)
_cell_angle_gamma 90.00
_cell_formula_units_Z 4
_cell_length_a 8.1412(2)
_cell_length_b 18.4127(2)
_cell_length_c 13.4624(2)
_cell_measurement_reflns_used 28707
_cell_measurement_temperature 100(2)
_cell_measurement_theta_max 75.8197
_cell_measurement_theta_min 3.3192
_cell_volume 1994.28(6)
_computing_cell_refinement
; 
CrysAlisPro, Oxford Diffraction Ltd., 
Version 1.171.35.11 (release 16-05-2011 CrysAlis171 .NET) 
(compiled May 16 2011,17:55:39) 
;
_computing_data_collection
; 
CrysAlisPro, Oxford Diffraction Ltd., 
Version 1.171.35.11 (release 16-05-2011 CrysAlis171 .NET) 
(compiled May 16 2011,17:55:39) 
;
_computing_data_reduction
; 
CrysAlisPro, Oxford Diffraction Ltd., 
Version 1.171.35.11 (release 16-05-2011 CrysAlis171 .NET) 
(compiled May 16 2011,17:55:39) 
;
_computing_molecular_graphics 'BRUKER XP'
_computing_publication_material SHELXL-97
_computing_structure_refinement 'SHELXL-97 (Sheldrick, 1997)'
_computing_structure_solution 'SHELXS-97 (Sheldrick, 1990)'
_diffrn_ambient_temperature 100(2)
_diffrn_detector_area_resol_mean 10.3543
_diffrn_measured_fraction_theta_full 1.000
_diffrn_measured_fraction_theta_max 1.000
_diffrn_measurement_device_type 'Oxford Diffraction Xcalibur, Atlas, Nova'
_diffrn_measurement_method '\w scans'
_diffrn_radiation_monochromator mirror
_diffrn_radiation_source 'Nova (Cu) X-ray Source'
_diffrn_radiation_type 'Cu K\a'
_diffrn_radiation_wavelength 1.54184
_diffrn_reflns_av_R_equivalents 0.0291
_diffrn_reflns_av_sigmaI/netI 0.0112
_diffrn_reflns_limit_h_max 10
_diffrn_reflns_limit_h_min -10
_diffrn_reflns_limit_k_max 23
_diffrn_reflns_limit_k_min -20
_diffrn_reflns_limit_l_max 16
_diffrn_reflns_limit_l_min -16
_diffrn_reflns_number 33698
_diffrn_reflns_theta_full 74.49
_diffrn_reflns_theta_max 74.49
_diffrn_reflns_theta_min 4.10
_exptl_absorpt_coefficient_mu 6.396
_exptl_absorpt_correction_T_max 1.00000
_exptl_absorpt_correction_T_min 0.50762
_exptl_absorpt_correction_type multi-scan
_exptl_absorpt_process_details
; 
CrysAlisPro, Oxford Diffraction Ltd., 
Version 1.171.35.11 (release 16-05-2011 CrysAlis171 .NET) 
(compiled May 16 2011,17:55:39) 
;
_exptl_crystal_colour 'pale yellow'
_exptl_crystal_density_diffrn 1.404
_exptl_crystal_density_method 'not measured'
_exptl_crystal_description prism
_exptl_crystal_F_000 872
_exptl_crystal_size_max 0.16
_exptl_crystal_size_mid 0.16
_exptl_crystal_size_min 0.07
_refine_diff_density_max 0.381
_refine_diff_density_min -0.427
_refine_diff_density_rms 0.048
_refine_ls_extinction_method none
_refine_ls_goodness_of_fit_ref 1.060
_refine_ls_hydrogen_treatment mixed
_refine_ls_matrix_type full
_refine_ls_number_parameters 245
_refine_ls_number_reflns 4075
_refine_ls_number_restraints 0
_refine_ls_restrained_S_all 1.060
_refine_ls_R_factor_all 0.0184
_refine_ls_R_factor_gt 0.0182
_refine_ls_shift/su_max 0.002
_refine_ls_shift/su_mean 0.000
_refine_ls_structure_factor_coef Fsqd
_refine_ls_weighting_details 'calc w=1/[\s^2^(Fo^2^)+(0.0244P)^2^+1.1600P] where P=(Fo^2^+2Fc^2^)/3'
_refine_ls_weighting_scheme calc
_refine_ls_wR_factor_gt 0.0469
_refine_ls_wR_factor_ref 0.0470
_reflns_number_gt 4023
_reflns_number_total 4075
_reflns_threshold_expression >2sigma(I)
_cod_data_source_file om400485a_si_001.cif
_cod_data_source_block jv13
_cod_original_sg_symbol_H-M 'P 21/n'
_cod_database_code 4081550

loop_
_symmetry_equiv_pos_as_xyz
'x, y, z'
'-x+1/2, y+1/2, -z+1/2'
'-x, -y, -z'
'x-1/2, -y-1/2, z-1/2'

loop_
_atom_site_label
_atom_site_type_symbol
_atom_site_fract_x
_atom_site_fract_y
_atom_site_fract_z
_atom_site_U_iso_or_equiv
_atom_site_adp_type
_atom_site_occupancy
_atom_site_symmetry_multiplicity
_atom_site_calc_flag
_atom_site_refinement_flags
Ru Ru 0.621378(12) 0.169632(5) 0.608202(7) 0.01586(5) Uani 1 1 d .
O O 0.96606(14) 0.20492(6) 0.71351(9) 0.0299(3) Uani 1 1 d .
C1 C 0.54383(18) 0.10304(8) 0.72997(11) 0.0202(3) Uani 1 1 d .
H1 H 0.441(2) 0.1178(10) 0.7481(14) 0.024(5) Uiso 1 1 d .
C2 C 0.53693(19) 0.06432(8) 0.63847(12) 0.0223(3) Uani 1 1 d .
H2 H 0.437(2) 0.0550(10) 0.5963(15) 0.028(5) Uiso 1 1 d .
C3 C 0.6928(2) 0.05157(8) 0.60654(11) 0.0223(3) Uani 1 1 d .
H3 H 0.695(2) 0.0303(10) 0.5421(15) 0.026(5) Uiso 1 1 d .
C4 C 0.83729(19) 0.03595(8) 0.68436(11) 0.0199(3) Uani 1 1 d .
C5 C 0.82966(17) 0.05061(8) 0.78637(11) 0.0179(3) Uani 1 1 d .
C6 C 0.67196(18) 0.08097(8) 0.81976(11) 0.0192(3) Uani 1 1 d .
C7 C 0.96896(19) 0.03585(8) 0.85713(11) 0.0229(3) Uani 1 1 d .
H7 H 0.9648 0.0453 0.9261 0.027 Uiso 1 1 calc R
C8 C 1.11402(19) 0.00766(9) 0.82986(13) 0.0283(3) Uani 1 1 d .
H8 H 1.2075 -0.0018 0.8796 0.034 Uiso 1 1 calc R
C9 C 1.1214(2) -0.00653(9) 0.72974(14) 0.0303(4) Uani 1 1 d .
H9 H 1.2200 -0.0257 0.7103 0.036 Uiso 1 1 calc R
C10 C 0.9838(2) 0.00742(9) 0.65789(12) 0.0260(3) Uani 1 1 d .
H10 H 0.9892 -0.0026 0.5893 0.031 Uiso 1 1 calc R
C11 C 0.7106(2) 0.14509(9) 0.89227(12) 0.0272(3) Uani 1 1 d .
H11A H 0.7715 0.1824 0.8609 0.041 Uiso 1 1 calc R
H11B H 0.7786 0.1282 0.9544 0.041 Uiso 1 1 calc R
H11C H 0.6065 0.1656 0.9079 0.041 Uiso 1 1 calc R
C12 C 0.5918(2) 0.02000(9) 0.87545(12) 0.0269(3) Uani 1 1 d .
H12A H 0.4919 0.0388 0.8991 0.040 Uiso 1 1 calc R
H12B H 0.6713 0.0034 0.9331 0.040 Uiso 1 1 calc R
H12C H 0.5615 -0.0208 0.8295 0.040 Uiso 1 1 calc R
C13 C 0.42317(18) 0.25451(8) 0.58487(12) 0.0219(3) Uani 1 1 d .
C14 C 0.57640(18) 0.28470(8) 0.56652(11) 0.0197(3) Uani 1 1 d .
C15 C 0.62738(18) 0.24721(8) 0.48199(11) 0.0200(3) Uani 1 1 d .
C16 C 0.50524(19) 0.19367(8) 0.44922(11) 0.0221(3) Uani 1 1 d .
C17 C 0.37886(18) 0.19787(8) 0.51279(12) 0.0229(3) Uani 1 1 d .
C18 C 0.3197(2) 0.28147(10) 0.66048(14) 0.0337(4) Uani 1 1 d .
H18A H 0.3917 0.3051 0.7162 0.051 Uiso 1 1 calc R
H18B H 0.2622 0.2404 0.6863 0.051 Uiso 1 1 calc R
H18C H 0.2377 0.3165 0.6284 0.051 Uiso 1 1 calc R
C19 C 0.6629(2) 0.34930(9) 0.61831(13) 0.0285(3) Uani 1 1 d .
H19A H 0.6244 0.3936 0.5815 0.043 Uiso 1 1 calc R
H19B H 0.7832 0.3442 0.6202 0.043 Uiso 1 1 calc R
H19C H 0.6378 0.3523 0.6871 0.043 Uiso 1 1 calc R
C20 C 0.7730(2) 0.26778(10) 0.43212(13) 0.0307(4) Uani 1 1 d .
H20A H 0.8100 0.2253 0.3976 0.046 Uiso 1 1 calc R
H20B H 0.8639 0.2849 0.4829 0.046 Uiso 1 1 calc R
H20C H 0.7403 0.3065 0.3832 0.046 Uiso 1 1 calc R
C21 C 0.5036(3) 0.14356(10) 0.36152(12) 0.0339(4) Uani 1 1 d .
H21A H 0.4356 0.1647 0.3022 0.051 Uiso 1 1 calc R
H21B H 0.4568 0.0966 0.3770 0.051 Uiso 1 1 calc R
H21C H 0.6175 0.1366 0.3480 0.051 Uiso 1 1 calc R
C22 C 0.2184(2) 0.15631(10) 0.50004(16) 0.0363(4) Uani 1 1 d .
H22A H 0.1917 0.1431 0.5662 0.054 Uiso 1 1 calc R
H22B H 0.2296 0.1122 0.4610 0.054 Uiso 1 1 calc R
H22C H 0.1292 0.1866 0.4646 0.054 Uiso 1 1 calc R
C23 C 0.83385(19) 0.18814(8) 0.67713(11) 0.0213(3) Uani 1 1 d .

loop_
_atom_site_aniso_label
_atom_site_aniso_U_11
_atom_site_aniso_U_22
_atom_site_aniso_U_33
_atom_site_aniso_U_23
_atom_site_aniso_U_13
_atom_site_aniso_U_12
Ru 0.01445(7) 0.01674(7) 0.01554(7) 0.00136(3) -0.00036(4) -0.00074(3)
O 0.0184(6) 0.0319(6) 0.0369(6) 0.0021(5) -0.0032(5) -0.0066(5)
C1 0.0155(7) 0.0212(7) 0.0237(7) 0.0056(6) 0.0025(5) -0.0013(5)
C2 0.0224(7) 0.0178(7) 0.0232(7) 0.0045(6) -0.0075(6) -0.0052(6)
C3 0.0309(8) 0.0172(7) 0.0171(7) -0.0013(5) -0.0020(6) 0.0008(6)
C4 0.0229(7) 0.0160(6) 0.0201(7) 0.0007(5) 0.0012(6) -0.0005(5)
C5 0.0172(7) 0.0176(6) 0.0185(7) 0.0018(5) 0.0013(5) -0.0021(5)
C6 0.0172(7) 0.0227(7) 0.0175(7) 0.0020(5) 0.0018(5) -0.0004(5)
C7 0.0225(7) 0.0257(7) 0.0194(7) 0.0029(6) -0.0006(6) -0.0021(6)
C8 0.0180(7) 0.0326(8) 0.0324(8) 0.0076(7) -0.0020(6) 0.0007(6)
C9 0.0227(8) 0.0305(8) 0.0395(9) 0.0050(7) 0.0104(7) 0.0061(6)
C10 0.0315(8) 0.0244(8) 0.0238(7) 0.0004(6) 0.0094(6) 0.0031(6)
C11 0.0281(8) 0.0314(8) 0.0223(8) -0.0042(6) 0.0046(6) 0.0020(7)
C12 0.0223(7) 0.0331(8) 0.0255(8) 0.0101(6) 0.0042(6) -0.0010(6)
C13 0.0191(7) 0.0225(7) 0.0241(7) 0.0060(6) 0.0032(6) 0.0037(6)
C14 0.0198(7) 0.0180(7) 0.0201(7) 0.0026(5) -0.0004(5) 0.0013(5)
C15 0.0204(7) 0.0206(7) 0.0185(7) 0.0063(5) 0.0012(5) 0.0021(5)
C16 0.0246(7) 0.0201(7) 0.0189(7) 0.0029(6) -0.0047(6) 0.0027(6)
C17 0.0163(7) 0.0229(7) 0.0273(8) 0.0072(6) -0.0039(6) 0.0001(6)
C18 0.0305(9) 0.0389(9) 0.0344(9) 0.0078(7) 0.0138(7) 0.0088(7)
C19 0.0315(8) 0.0205(7) 0.0307(9) 0.0001(6) -0.0037(7) -0.0015(7)
C20 0.0264(8) 0.0373(9) 0.0302(9) 0.0095(7) 0.0103(7) 0.0023(7)
C21 0.0503(11) 0.0275(9) 0.0205(8) -0.0014(7) -0.0055(7) 0.0045(8)
C22 0.0205(8) 0.0305(8) 0.0534(12) 0.0110(8) -0.0086(8) -0.0048(7)
C23 0.0232(8) 0.0190(7) 0.0219(7) 0.0030(6) 0.0035(6) -0.0004(6)

loop_
_atom_type_symbol
_atom_type_description
_atom_type_scat_dispersion_real
_atom_type_scat_dispersion_imag
_atom_type_scat_source
C C 0.0181 0.0091 'International Tables Vol C Tables 4.2.6.8 and 6.1.1.4'
H H 0.0000 0.0000 'International Tables Vol C Tables 4.2.6.8 and 6.1.1.4'
O O 0.0492 0.0322 'International Tables Vol C Tables 4.2.6.8 and 6.1.1.4'
Ru Ru 0.0552 3.2960 'International Tables Vol C Tables 4.2.6.8 and 6.1.1.4'

loop_
_geom_angle_atom_site_label_1
_geom_angle_atom_site_label_2
_geom_angle_atom_site_label_3
_geom_angle
C23 Ru C2 112.04(6)
C23 Ru C14 93.22(6)
C2 Ru C14 151.82(6)
C23 Ru C1 94.62(6)
C2 Ru C1 38.09(6)
C14 Ru C1 131.63(6)
C23 Ru C15 97.79(6)
C2 Ru C15 141.27(6)
C14 Ru C15 38.04(5)
C1 Ru C15 164.19(5)
C23 Ru C13 122.49(6)
C2 Ru C13 114.76(6)
C14 Ru C13 37.32(5)
C1 Ru C13 102.11(5)
C15 Ru C13 62.84(5)
C23 Ru C17 155.46(6)
C2 Ru C17 92.24(6)
C14 Ru C17 62.31(5)
C1 Ru C17 103.08(5)
C15 Ru C17 62.28(5)
C13 Ru C17 37.31(6)
C23 Ru C16 131.37(6)
C2 Ru C16 105.18(6)
C14 Ru C16 62.60(5)
C1 Ru C16 133.46(6)
C15 Ru C16 37.05(5)
C13 Ru C16 62.53(6)
C17 Ru C16 37.32(6)
C23 Ru C3 87.72(6)
C2 Ru C3 37.78(6)
C14 Ru C3 163.16(6)
C1 Ru C3 64.92(6)
C15 Ru C3 125.19(6)
C13 Ru C3 148.90(6)
C17 Ru C3 115.06(6)
C16 Ru C3 104.62(5)
C2 C1 C6 119.08(13)
C2 C1 Ru 67.23(8)
C6 C1 Ru 119.74(10)
C1 C2 C3 115.34(13)
C1 C2 Ru 74.67(8)
C3 C2 Ru 76.21(9)
C2 C3 C4 117.93(13)
C2 C3 Ru 66.01(8)
C4 C3 Ru 111.07(10)
C10 C4 C5 119.11(14)
C10 C4 C3 120.64(14)
C5 C4 C3 120.25(13)
C7 C5 C4 118.47(13)
C7 C5 C6 120.19(13)
C4 C5 C6 121.34(13)
C1 C6 C5 111.55(12)
C1 C6 C11 110.37(12)
C5 C6 C11 111.63(12)
C1 C6 C12 106.80(12)
C5 C6 C12 108.18(12)
C11 C6 C12 108.10(13)
C8 C7 C5 121.89(14)
C9 C8 C7 119.56(15)
C8 C9 C10 119.56(15)
C9 C10 C4 121.41(15)
C14 C13 C17 107.68(13)
C14 C13 C18 125.93(15)
C17 C13 C18 126.20(15)
C14 C13 Ru 70.35(8)
C17 C13 Ru 71.79(8)
C18 C13 Ru 127.16(11)
C13 C14 C15 108.39(13)
C13 C14 C19 126.30(14)
C15 C14 C19 125.04(14)
C13 C14 Ru 72.33(8)
C15 C14 Ru 71.66(8)
C19 C14 Ru 126.54(11)
C16 C15 C14 107.70(13)
C16 C15 C20 126.89(14)
C14 C15 C20 125.08(14)
C16 C15 Ru 72.30(8)
C14 C15 Ru 70.30(8)
C20 C15 Ru 128.01(10)
C15 C16 C17 107.96(13)
C15 C16 C21 126.41(15)
C17 C16 C21 125.59(15)
C15 C16 Ru 70.65(8)
C17 C16 Ru 71.26(8)
C21 C16 Ru 125.55(11)
C13 C17 C16 108.26(13)
C13 C17 C22 124.97(15)
C16 C17 C22 126.46(16)
C13 C17 Ru 70.90(8)
C16 C17 Ru 71.42(8)
C22 C17 Ru 128.40(11)
O C23 Ru 173.54(13)

loop_
_geom_bond_atom_site_label_1
_geom_bond_atom_site_label_2
_geom_bond_distance
Ru C23 1.8650(16)
Ru C2 2.1176(14)
Ru C14 2.2079(14)
Ru C1 2.2149(14)
Ru C15 2.2260(14)
Ru C13 2.2338(14)
Ru C17 2.2455(14)
Ru C16 2.2476(14)
Ru C3 2.2511(15)
O C23 1.1544(19)
C1 C2 1.417(2)
C1 C6 1.526(2)
C2 C3 1.420(2)
C3 C4 1.479(2)
C4 C10 1.398(2)
C4 C5 1.410(2)
C5 C7 1.392(2)
C5 C6 1.530(2)
C6 C11 1.534(2)
C6 C12 1.549(2)
C7 C8 1.390(2)
C8 C9 1.383(2)
C9 C10 1.388(2)
C13 C14 1.421(2)
C13 C17 1.433(2)
C13 C18 1.501(2)
C14 C15 1.445(2)
C14 C19 1.499(2)
C15 C16 1.422(2)
C15 C20 1.497(2)
C16 C17 1.437(2)
C16 C21 1.497(2)
C17 C22 1.501(2)

loop_
_geom_torsion_atom_site_label_1
_geom_torsion_atom_site_label_2
_geom_torsion_atom_site_label_3
_geom_torsion_atom_site_label_4
_geom_torsion
C23 Ru C1 C2 -120.48(10)
C14 Ru C1 C2 141.05(9)
C15 Ru C1 C2 97.8(2)
C13 Ru C1 C2 114.88(9)
C17 Ru C1 C2 76.63(10)
C16 Ru C1 C2 51.40(12)
C3 Ru C1 C2 -35.17(9)
C23 Ru C1 C6 -8.92(12)
C2 Ru C1 C6 111.55(15)
C14 Ru C1 C6 -107.39(12)
C15 Ru C1 C6 -150.61(17)
C13 Ru C1 C6 -133.57(11)
C17 Ru C1 C6 -171.82(11)
C16 Ru C1 C6 162.96(10)
C3 Ru C1 C6 76.38(12)
C6 C1 C2 C3 -46.24(19)
Ru C1 C2 C3 66.23(11)
C6 C1 C2 Ru -112.46(12)
C23 Ru C2 C1 67.94(10)
C14 Ru C2 C1 -84.21(14)
C15 Ru C2 C1 -154.44(9)
C13 Ru C2 C1 -77.65(10)
C17 Ru C2 C1 -108.49(9)
C16 Ru C2 C1 -143.99(9)
C3 Ru C2 C1 121.61(13)
C23 Ru C2 C3 -53.67(10)
C14 Ru C2 C3 154.18(11)
C1 Ru C2 C3 -121.61(13)
C15 Ru C2 C3 83.95(12)
C13 Ru C2 C3 160.75(8)
C17 Ru C2 C3 129.90(9)
C16 Ru C2 C3 94.40(9)
C1 C2 C3 C4 36.75(19)
Ru C2 C3 C4 102.08(12)
C1 C2 C3 Ru -65.34(11)
C23 Ru C3 C2 131.64(10)
C14 Ru C3 C2 -134.76(18)
C1 Ru C3 C2 35.46(9)
C15 Ru C3 C2 -130.43(9)
C13 Ru C3 C2 -35.43(15)
C17 Ru C3 C2 -57.80(10)
C16 Ru C3 C2 -96.05(9)
C23 Ru C3 C4 19.43(11)
C2 Ru C3 C4 -112.21(14)
C14 Ru C3 C4 113.02(19)
C1 Ru C3 C4 -76.75(11)
C15 Ru C3 C4 117.36(11)
C13 Ru C3 C4 -147.64(11)
C17 Ru C3 C4 -170.02(10)
C16 Ru C3 C4 151.74(11)
C2 C3 C4 C10 165.79(14)
Ru C3 C4 C10 -121.01(13)
C2 C3 C4 C5 -15.1(2)
Ru C3 C4 C5 58.14(16)
C10 C4 C5 C7 -0.2(2)
C3 C4 C5 C7 -179.31(13)
C10 C4 C5 C6 -179.26(13)
C3 C4 C5 C6 1.6(2)
C2 C1 C6 C5 31.30(18)
Ru C1 C6 C5 -47.61(15)
C2 C1 C6 C11 156.01(13)
Ru C1 C6 C11 77.10(14)
C2 C1 C6 C12 -86.71(16)
Ru C1 C6 C12 -165.63(10)
C7 C5 C6 C1 172.04(13)
C4 C5 C6 C1 -8.87(19)
C7 C5 C6 C11 48.03(18)
C4 C5 C6 C11 -132.87(14)
C7 C5 C6 C12 -70.79(17)
C4 C5 C6 C12 108.31(15)
C4 C5 C7 C8 0.3(2)
C6 C5 C7 C8 179.43(14)
C5 C7 C8 C9 -0.2(2)
C7 C8 C9 C10 -0.1(3)
C8 C9 C10 C4 0.3(3)
C5 C4 C10 C9 -0.1(2)
C3 C4 C10 C9 179.01(15)
C23 Ru C13 C14 43.50(11)
C2 Ru C13 C14 -174.89(9)
C1 Ru C13 C14 147.06(9)
C15 Ru C13 C14 -38.09(9)
C17 Ru C13 C14 -117.19(13)
C16 Ru C13 C14 -80.00(9)
C3 Ru C13 C14 -151.87(10)
C23 Ru C13 C17 160.69(9)
C2 Ru C13 C17 -57.70(10)
C14 Ru C13 C17 117.19(13)
C1 Ru C13 C17 -95.75(9)
C15 Ru C13 C17 79.10(9)
C16 Ru C13 C17 37.19(9)
C3 Ru C13 C17 -34.68(15)
C23 Ru C13 C18 -77.24(16)
C2 Ru C13 C18 64.36(16)
C14 Ru C13 C18 -120.75(18)
C1 Ru C13 C18 26.31(15)
C15 Ru C13 C18 -158.84(16)
C17 Ru C13 C18 122.06(18)
C16 Ru C13 C18 159.25(16)
C3 Ru C13 C18 87.38(18)
C17 C13 C14 C15 0.53(16)
C18 C13 C14 C15 -174.76(14)
Ru C13 C14 C15 63.00(10)
C17 C13 C14 C19 174.75(14)
C18 C13 C14 C19 -0.5(2)
Ru C13 C14 C19 -122.77(15)
C17 C13 C14 Ru -62.48(10)
C18 C13 C14 Ru 122.24(15)
C23 Ru C14 C13 -144.44(9)
C2 Ru C14 C13 9.86(16)
C1 Ru C14 C13 -45.35(11)
C15 Ru C14 C13 117.03(12)
C17 Ru C14 C13 37.50(9)
C16 Ru C14 C13 79.81(10)
C3 Ru C14 C13 122.78(19)
C23 Ru C14 C15 98.53(9)
C2 Ru C14 C15 -107.17(13)
C1 Ru C14 C15 -162.38(8)
C13 Ru C14 C15 -117.03(12)
C17 Ru C14 C15 -79.53(9)
C16 Ru C14 C15 -37.23(8)
C3 Ru C14 C15 5.7(2)
C23 Ru C14 C19 -21.95(14)
C2 Ru C14 C19 132.35(15)
C1 Ru C14 C19 77.15(15)
C15 Ru C14 C19 -120.48(17)
C13 Ru C14 C19 122.49(17)
C17 Ru C14 C19 160.00(16)
C16 Ru C14 C19 -157.70(15)
C3 Ru C14 C19 -114.7(2)
C13 C14 C15 C16 -0.39(16)
C19 C14 C15 C16 -174.71(14)
Ru C14 C15 C16 63.04(10)
C13 C14 C15 C20 173.35(14)
C19 C14 C15 C20 -1.0(2)
Ru C14 C15 C20 -123.21(14)
C13 C14 C15 Ru -63.44(10)
C19 C14 C15 Ru 122.25(15)
C23 Ru C15 C16 157.79(9)
C2 Ru C15 C16 16.88(14)
C14 Ru C15 C16 -116.96(12)
C1 Ru C15 C16 -60.8(2)
C13 Ru C15 C16 -79.59(9)
C17 Ru C15 C16 -37.34(9)
C3 Ru C15 C16 65.08(11)
C23 Ru C15 C14 -85.25(9)
C2 Ru C15 C14 133.84(10)
C1 Ru C15 C14 56.2(2)
C13 Ru C15 C14 37.37(8)
C17 Ru C15 C14 79.62(9)
C16 Ru C15 C14 116.96(12)
C3 Ru C15 C14 -177.97(8)
C23 Ru C15 C20 34.41(15)
C2 Ru C15 C20 -106.50(15)
C14 Ru C15 C20 119.66(18)
C1 Ru C15 C20 175.82(18)
C13 Ru C15 C20 157.04(16)
C17 Ru C15 C20 -160.72(16)
C16 Ru C15 C20 -123.38(18)
C3 Ru C15 C20 -58.30(16)
C14 C15 C16 C17 0.11(16)
C20 C15 C16 C17 -173.49(14)
Ru C15 C16 C17 61.86(10)
C14 C15 C16 C21 177.81(14)
C20 C15 C16 C21 4.2(2)
Ru C15 C16 C21 -120.44(15)
C14 C15 C16 Ru -61.75(10)
C20 C15 C16 Ru 124.65(15)
C23 Ru C16 C15 -29.94(12)
C2 Ru C16 C15 -169.15(9)
C14 Ru C16 C15 38.22(9)
C1 Ru C16 C15 160.88(9)
C13 Ru C16 C15 80.48(9)
C17 Ru C16 C15 117.66(13)
C3 Ru C16 C15 -130.01(9)
C23 Ru C16 C17 -147.59(10)
C2 Ru C16 C17 73.20(10)
C14 Ru C16 C17 -79.44(9)
C1 Ru C16 C17 43.22(12)
C15 Ru C16 C17 -117.66(13)
C13 Ru C16 C17 -37.18(9)
C3 Ru C16 C17 112.34(9)
C23 Ru C16 C21 91.55(16)
C2 Ru C16 C21 -47.67(16)
C14 Ru C16 C21 159.70(16)
C1 Ru C16 C21 -77.64(16)
C15 Ru C16 C21 121.48(18)
C13 Ru C16 C21 -158.04(16)
C17 Ru C16 C21 -120.86(18)
C3 Ru C16 C21 -8.52(16)
C14 C13 C17 C16 -0.46(16)
C18 C13 C17 C16 174.81(14)
Ru C13 C17 C16 -62.01(10)
C14 C13 C17 C22 -174.40(14)
C18 C13 C17 C22 0.9(2)
Ru C13 C17 C22 124.05(15)
C14 C13 C17 Ru 61.55(10)
C18 C13 C17 Ru -123.18(15)
C15 C16 C17 C13 0.22(16)
C21 C16 C17 C13 -177.51(14)
Ru C16 C17 C13 61.68(10)
C15 C16 C17 C22 174.04(14)
C21 C16 C17 C22 -3.7(2)
Ru C16 C17 C22 -124.49(16)
C15 C16 C17 Ru -61.46(10)
C21 C16 C17 Ru 120.81(15)
C23 Ru C17 C13 -42.19(18)
C2 Ru C17 C13 129.81(9)
C14 Ru C17 C13 -37.52(8)
C1 Ru C17 C13 92.89(9)
C15 Ru C17 C13 -80.71(9)
C16 Ru C17 C13 -117.79(13)
C3 Ru C17 C13 161.07(9)
C23 Ru C17 C16 75.60(17)
C2 Ru C17 C16 -112.39(9)
C14 Ru C17 C16 80.27(9)
C1 Ru C17 C16 -149.31(9)
C15 Ru C17 C16 37.08(9)
C13 Ru C17 C16 117.79(13)
C3 Ru C17 C16 -81.14(10)
C23 Ru C17 C22 -162.16(16)
C2 Ru C17 C22 9.85(17)
C14 Ru C17 C22 -157.49(18)
C1 Ru C17 C22 -27.07(17)
C15 Ru C17 C22 159.32(18)
C13 Ru C17 C22 -120.0(2)
C16 Ru C17 C22 122.2(2)
C3 Ru C17 C22 41.10(18)
C2 Ru C23 O 162.6(13)
C14 Ru C23 O -30.1(13)
C1 Ru C23 O -162.3(13)
C15 Ru C23 O 7.8(13)
C13 Ru C23 O -54.8(13)
C17 Ru C23 O -26.0(14)
C16 Ru C23 O 25.5(13)
C3 Ru C23 O 133.1(13)
